data_1531679
loop_
_publ_author_name
'Lanson, B.'
'Drits, V.A.'
'Feng, Q.'
'Manceau, A.'

_publ_section_title
;
 Structure of synthetic Na-birnessite: evidence for a triclinic one-layer
 unit cell
;
_journal_name_full 'American Mineralogist'
_journal_page_first 1662
_journal_page_last 1671
_journal_volume 87
_journal_year 2002
_chemical_formula_sum 'H1.088 Mn Na0.364 O2.544'
_chemical_name_systematic 'Na0.364 Mn O2 (H2 O)0.544'
_space_group_IT_number 2
_symmetry_space_group_name_Hall '-P 1'
_symmetry_space_group_name_H-M 'P -1'
_cell_angle_alpha 78.72
_cell_angle_beta 101.79
_cell_angle_gamma 122.33
_cell_formula_units_Z 1
_cell_length_a 2.9513
_cell_length_b 2.9547
_cell_length_c 7.334
_cell_volume 52.611
_citation_journal_id_ASTM AMMIAY
_cod_data_source_file Lanson_AMMIAY_2002_1659.cif
_cod_data_source_block H1.088Mn1Na0.364O2.544
_cod_original_cell_volume 52.61097
_cod_original_formula_sum 'H1.088 Mn1 Na0.364 O2.544'
_cod_database_code 1531679

loop_
_symmetry_equiv_pos_as_xyz
x,y,z
-x,-y,-z

loop_
_atom_site_label
_atom_site_type_symbol
_atom_site_fract_x
_atom_site_fract_y
_atom_site_fract_z
_atom_site_occupancy
_atom_site_U_iso_or_equiv
Mn1 Mn+3 0 0 0 1 0.0
O1 O-2 0.3886 0.6267 0.1396 1 0.0
O2 O-2 0.29 0.181 0.496 0.272 0.0
Na1 Na+1 0.628 0.476 0.481 0.182 0.0
